data_4314696
loop_
_publ_author_name
'Stanislav Groysman'
'Amit Majumdar'
'Shao-Liang Zheng'
'R. H. Holm'

_publ_contact_author_address
;Department of Chemistry and Chemical Biology
Harvard University
Cambridge
Massachusetts 02138
;
_publ_contact_author_email holm@chemistry.harvard.edu
_publ_contact_author_name 'Prof. R. H. Holm'
_publ_section_title
;
 Reactions of Monodithiolene Tungsten(VI) Sulfido Complexes with Copper(I)
 in Relation to the Structure of the Active Site of Carbon Monoxide
 Dehydrogenase
;
_journal_name_full 'Inorganic Chemistry'
_journal_page_first 1082
_journal_page_last 1089
_journal_paper_doi 10.1021/ic902066m
_journal_volume 49
_journal_year 2010
_chemical_formula_moiety 'C13 H21 Cu N2 S3 Si, 2(C8 H20 N)'
_chemical_formula_sum 'C29 H61 Cu N4 S3 Si'
_chemical_formula_weight 653.63
_chemical_name_systematic
; 
 ? 
;
_space_group_IT_number 14
_symmetry_cell_setting monoclinic
_symmetry_space_group_name_Hall '-P 2ybc'
_symmetry_space_group_name_H-M 'P 1 21/c 1'
_atom_sites_solution_hydrogens geom
_atom_sites_solution_primary direct
_atom_sites_solution_secondary difmap
_audit_creation_method SHELXL-97
_cell_angle_alpha 90.00
_cell_angle_beta 106.746(3)
_cell_angle_gamma 90.00
_cell_formula_units_Z 4
_cell_length_a 18.372(4)
_cell_length_b 15.257(3)
_cell_length_c 13.661(3)
_cell_measurement_temperature 100(2)
_cell_measurement_theta_max 28.59
_cell_measurement_theta_min 2.56
_cell_volume 3666.8(13)
_computing_cell_refinement 'Bruker Saint v7.23A (Bruker, 2005)'
_computing_data_collection 'APEX SMART (Bruker, 2009)'
_computing_data_reduction 'Bruker Saint v7.23A (Bruker, 2005)'
_computing_molecular_graphics 'Bruker SHELXTL'
_computing_publication_material 'Bruker SHELXTL'
_computing_structure_refinement 'SHELXL-97 (Sheldrick, 1997)'
_computing_structure_solution 'SHELXS-97 (Sheldrick, 1997)'
_diffrn_ambient_temperature 100(2)
_diffrn_measured_fraction_theta_full 0.990
_diffrn_measured_fraction_theta_max 0.990
_diffrn_measurement_device_type 'CCD area detector'
_diffrn_measurement_method 'phi and omega scans'
_diffrn_radiation_monochromator graphite
_diffrn_radiation_source 'fine-focus sealed tube'
_diffrn_radiation_type MoK\a
_diffrn_radiation_wavelength 0.71073
_diffrn_reflns_av_R_equivalents 0.0562
_diffrn_reflns_av_sigmaI/netI 0.0576
_diffrn_reflns_limit_h_max 22
_diffrn_reflns_limit_h_min -24
_diffrn_reflns_limit_k_max 20
_diffrn_reflns_limit_k_min -20
_diffrn_reflns_limit_l_max 18
_diffrn_reflns_limit_l_min -18
_diffrn_reflns_number 37636
_diffrn_reflns_theta_full 28.89
_diffrn_reflns_theta_max 28.89
_diffrn_reflns_theta_min 1.77
_exptl_absorpt_coefficient_mu 0.822
_exptl_absorpt_correction_T_max 0.9523
_exptl_absorpt_correction_T_min 0.7674
_exptl_absorpt_correction_type multi-scan
_exptl_absorpt_process_details 'SADABS (Bruker, 2005)'
_exptl_crystal_colour Yellow-orange
_exptl_crystal_density_diffrn 1.184
_exptl_crystal_density_method 'not measured'
_exptl_crystal_description Block
_exptl_crystal_F_000 1416
_exptl_crystal_size_max 0.34
_exptl_crystal_size_mid 0.10
_exptl_crystal_size_min 0.06
_refine_diff_density_max 1.001
_refine_diff_density_min -1.251
_refine_diff_density_rms 0.084
_refine_ls_extinction_method none
_refine_ls_goodness_of_fit_ref 1.029
_refine_ls_hydrogen_treatment constr
_refine_ls_matrix_type full
_refine_ls_number_parameters 434
_refine_ls_number_reflns 9561
_refine_ls_number_restraints 252
_refine_ls_restrained_S_all 1.117
_refine_ls_R_factor_all 0.0902
_refine_ls_R_factor_gt 0.0578
_refine_ls_shift/su_max 0.001
_refine_ls_shift/su_mean 0.000
_refine_ls_structure_factor_coef Fsqd
_refine_ls_weighting_details 'calc w=1/[\s^2^(Fo^2^)+(0.0675P)^2^+2.7325P] where P=(Fo^2^+2Fc^2^)/3'
_refine_ls_weighting_scheme calc
_refine_ls_wR_factor_gt 0.1332
_refine_ls_wR_factor_ref 0.1526
_reflns_number_gt 6643
_reflns_number_total 9561
_reflns_threshold_expression >2sigma(I)
_cod_data_source_file ic902066m_si_001_08.cif
_cod_data_source_block '[Et4N][Cu(mnt)(SSiiPr3)]'
_cod_depositor_comments
;
The following automatic conversions were performed:

'_symmetry_cell_setting' value 'Monoclinic' changed to 'monoclinic'
according to the built-in table from CIF Core dictionary named
'cif_core.dic' version 2.4.1 from 2010-06-29.

Automatic conversion script
Id: cif_fix_values 1646 2011-03-28 12:23:43Z adriana 
;
_cod_original_sg_symbol_H-M 'P 21/c'
_cod_database_code 4314696

loop_
_symmetry_equiv_pos_as_xyz
'x, y, z'
'-x, y+1/2, -z+1/2'
'-x, -y, -z'
'x, -y-1/2, z-1/2'

loop_
_atom_site_label
_atom_site_type_symbol
_atom_site_fract_x
_atom_site_fract_y
_atom_site_fract_z
_atom_site_U_iso_or_equiv
_atom_site_adp_type
_atom_site_occupancy
_atom_site_symmetry_multiplicity
_atom_site_calc_flag
_atom_site_refinement_flags
_atom_site_disorder_assembly
_atom_site_disorder_group
Cu1 Cu 0.71030(2) 0.05859(3) 0.26641(3) 0.02921(12) Uani 1 1 d . A .
S1 S 0.78878(5) 0.09088(6) 0.17575(9) 0.0418(2) Uani 1 1 d . . .
S2 S 0.68689(5) -0.04533(5) 0.36987(6) 0.02695(18) Uani 1 1 d . . .
S3 S 0.59602(5) 0.12779(5) 0.23696(7) 0.03127(19) Uani 1 1 d . . .
N3 N 0.73259(15) 0.37059(17) 0.14603(19) 0.0241(5) Uani 1 1 d . . .
N4 N 0.64103(16) 0.83876(18) 0.0400(2) 0.0286(6) Uani 1 1 d . . .
N1 N 0.51773(18) -0.1161(2) 0.4471(2) 0.0390(7) Uani 1 1 d . A .
N2 N 0.41646(17) 0.0866(2) 0.2992(2) 0.0347(7) Uani 1 1 d . A .
C1 C 0.55185(19) -0.0703(2) 0.4095(2) 0.0280(7) Uani 1 1 d . . .
C2 C 0.59374(18) -0.0152(2) 0.3607(2) 0.0247(6) Uani 1 1 d . A .
C3 C 0.55660(18) 0.05637(19) 0.3066(2) 0.0248(6) Uani 1 1 d . A .
C4 C 0.47934(19) 0.0728(2) 0.3045(2) 0.0264(6) Uani 1 1 d . . .
Si1 Si 0.9026(2) 0.0563(2) 0.2178(2) 0.0362(4) Uani 0.581(3) 1 d PDU A 1
C5 C 0.9111(4) -0.0588(5) 0.2991(5) 0.0440(6) Uani 0.581(3) 1 d PDU A 1
H5A H 0.8734 -0.0957 0.2514 0.053 Uiso 0.581(3) 1 calc PR A 1
C6 C 0.8895(4) -0.0715(5) 0.3986(5) 0.0446(6) Uani 0.581(3) 1 d PDU A 1
H6A H 0.9010 -0.1305 0.4226 0.067 Uiso 0.581(3) 1 calc PR A 1
H6B H 0.8361 -0.0608 0.3861 0.067 Uiso 0.581(3) 1 calc PR A 1
H6C H 0.9179 -0.0313 0.4494 0.067 Uiso 0.581(3) 1 calc PR A 1
C7 C 0.9841(4) -0.1109(5) 0.3107(6) 0.0448(6) Uani 0.581(3) 1 d PDU A 1
H7A H 0.9840 -0.1618 0.3520 0.067 Uiso 0.581(3) 1 calc PR A 1
H7B H 1.0272 -0.0750 0.3430 0.067 Uiso 0.581(3) 1 calc PR A 1
H7C H 0.9869 -0.1287 0.2445 0.067 Uiso 0.581(3) 1 calc PR A 1
C8 C 0.9330(4) 0.0246(4) 0.0993(5) 0.0381(6) Uani 0.581(3) 1 d PDU A 1
H8A H 0.9875 0.0115 0.1228 0.046 Uiso 0.581(3) 1 calc PR A 1
C9 C 0.8936(4) -0.0566(4) 0.0482(6) 0.0380(6) Uani 0.581(3) 1 d PDU A 1
H9A H 0.9100 -0.0694 -0.0110 0.057 Uiso 0.581(3) 1 calc PR A 1
H9B H 0.8397 -0.0475 0.0279 0.057 Uiso 0.581(3) 1 calc PR A 1
H9C H 0.9061 -0.1050 0.0951 0.057 Uiso 0.581(3) 1 calc PR A 1
C10 C 0.9225(4) 0.0997(4) 0.0254(5) 0.0382(6) Uani 0.581(3) 1 d PDU A 1
H10A H 0.9381 0.0820 -0.0330 0.057 Uiso 0.581(3) 1 calc PR A 1
H10B H 0.9529 0.1485 0.0582 0.057 Uiso 0.581(3) 1 calc PR A 1
H10C H 0.8700 0.1165 0.0038 0.057 Uiso 0.581(3) 1 calc PR A 1
C11 C 0.9581(3) 0.1621(4) 0.2709(5) 0.0437(7) Uani 0.581(3) 1 d PDU A 1
H11A H 0.9416 0.2038 0.2143 0.052 Uiso 0.581(3) 1 calc PR A 1
C12 C 1.0429(3) 0.1586(5) 0.2908(5) 0.0442(7) Uani 0.581(3) 1 d PDU A 1
H12A H 1.0645 0.2144 0.3159 0.066 Uiso 0.581(3) 1 calc PR A 1
H12B H 1.0547 0.1450 0.2284 0.066 Uiso 0.581(3) 1 calc PR A 1
H12C H 1.0638 0.1142 0.3408 0.066 Uiso 0.581(3) 1 calc PR A 1
C13 C 0.9341(4) 0.2030(6) 0.3530(8) 0.0444(7) Uani 0.581(3) 1 d PDU A 1
H13A H 0.9634 0.2551 0.3755 0.067 Uiso 0.581(3) 1 calc PR A 1
H13B H 0.9418 0.1628 0.4092 0.067 Uiso 0.581(3) 1 calc PR A 1
H13C H 0.8812 0.2180 0.3284 0.067 Uiso 0.581(3) 1 calc PR A 1
Si1' Si 0.9038(3) 0.0469(4) 0.2440(3) 0.0381(5) Uani 0.419(3) 1 d PDU A 2
C5' C 0.9336(4) -0.0337(6) 0.3310(7) 0.0431(5) Uani 0.419(3) 1 d PDU A 2
H5'A H 0.9357 -0.0091 0.3981 0.052 Uiso 0.419(3) 1 calc PR A 2
C6' C 0.8753(5) -0.1002(6) 0.3084(7) 0.0434(6) Uani 0.419(3) 1 d PDU A 2
H6'A H 0.8922 -0.1496 0.3527 0.065 Uiso 0.419(3) 1 calc PR A 2
H6'B H 0.8654 -0.1184 0.2385 0.065 Uiso 0.419(3) 1 calc PR A 2
H6'C H 0.8297 -0.0768 0.3190 0.065 Uiso 0.419(3) 1 calc PR A 2
C7' C 1.0083(5) -0.0664(7) 0.3371(8) 0.0437(7) Uani 0.419(3) 1 d PDU A 2
H7'A H 1.0197 -0.1155 0.3829 0.066 Uiso 0.419(3) 1 calc PR A 2
H7'B H 1.0451 -0.0210 0.3619 0.066 Uiso 0.419(3) 1 calc PR A 2
H7'C H 1.0098 -0.0846 0.2704 0.066 Uiso 0.419(3) 1 calc PR A 2
C8' C 0.9414(6) 0.0364(6) 0.1280(6) 0.0382(5) Uani 0.419(3) 1 d PDU A 2
H8'A H 0.9941 0.0158 0.1532 0.046 Uiso 0.419(3) 1 calc PR A 2
C9' C 0.8995(6) -0.0294(6) 0.0561(9) 0.0385(6) Uani 0.419(3) 1 d PDU A 2
H9'A H 0.9204 -0.0338 -0.0005 0.058 Uiso 0.419(3) 1 calc PR A 2
H9'B H 0.8470 -0.0126 0.0316 0.058 Uiso 0.419(3) 1 calc PR A 2
H9'C H 0.9034 -0.0852 0.0898 0.058 Uiso 0.419(3) 1 calc PR A 2
C10' C 0.9434(5) 0.1216(5) 0.0806(7) 0.0394(6) Uani 0.419(3) 1 d PDU A 2
H10D H 0.9629 0.1149 0.0229 0.059 Uiso 0.419(3) 1 calc PR A 2
H10E H 0.9758 0.1605 0.1294 0.059 Uiso 0.419(3) 1 calc PR A 2
H10F H 0.8930 0.1454 0.0583 0.059 Uiso 0.419(3) 1 calc PR A 2
C11' C 0.9696(4) 0.1133(6) 0.3521(7) 0.0447(7) Uani 0.419(3) 1 d PDU A 2
H11B H 0.9638 0.0864 0.4146 0.054 Uiso 0.419(3) 1 calc PR A 2
C12' C 1.0512(4) 0.1055(7) 0.3620(8) 0.0453(8) Uani 0.419(3) 1 d PDU A 2
H12D H 1.0797 0.1398 0.4192 0.068 Uiso 0.419(3) 1 calc PR A 2
H12E H 1.0609 0.1265 0.3007 0.068 Uiso 0.419(3) 1 calc PR A 2
H12F H 1.0663 0.0452 0.3726 0.068 Uiso 0.419(3) 1 calc PR A 2
C13' C 0.9515(6) 0.2038(7) 0.3604(12) 0.0446(8) Uani 0.419(3) 1 d PDU A 2
H13D H 0.9895 0.2301 0.4162 0.067 Uiso 0.419(3) 1 calc PR A 2
H13E H 0.9027 0.2084 0.3725 0.067 Uiso 0.419(3) 1 calc PR A 2
H13F H 0.9502 0.2336 0.2980 0.067 Uiso 0.419(3) 1 calc PR A 2
C14 C 0.7209(2) 0.3267(2) 0.2402(2) 0.0300(7) Uani 1 1 d . . .
H14A H 0.7119 0.2647 0.2261 0.036 Uiso 1 1 calc R . .
H14B H 0.7674 0.3323 0.2959 0.036 Uiso 1 1 calc R . .
C15 C 0.6559(2) 0.3635(3) 0.2745(3) 0.0385(8) Uani 1 1 d . . .
H15A H 0.6524 0.3326 0.3342 0.058 Uiso 1 1 calc R . .
H15B H 0.6093 0.3567 0.2208 0.058 Uiso 1 1 calc R . .
H15C H 0.6647 0.4246 0.2904 0.058 Uiso 1 1 calc R . .
C16 C 0.7456(2) 0.4685(2) 0.1621(3) 0.0302(7) Uani 1 1 d . . .
H16A H 0.7579 0.4926 0.1031 0.036 Uiso 1 1 calc R . .
H16B H 0.6984 0.4954 0.1651 0.036 Uiso 1 1 calc R . .
C17 C 0.8076(2) 0.4939(3) 0.2571(3) 0.0412(9) Uani 1 1 d . . .
H17A H 0.8120 0.5566 0.2609 0.062 Uiso 1 1 calc R . .
H17B H 0.8550 0.4691 0.2543 0.062 Uiso 1 1 calc R . .
H17C H 0.7954 0.4722 0.3164 0.062 Uiso 1 1 calc R . .
C18 C 0.66264(18) 0.3602(2) 0.0543(2) 0.0284(7) Uani 1 1 d . . .
H18A H 0.6206 0.3913 0.0680 0.034 Uiso 1 1 calc R . .
H18B H 0.6728 0.3876 -0.0045 0.034 Uiso 1 1 calc R . .
C19 C 0.6386(2) 0.2663(2) 0.0272(3) 0.0366(8) Uani 1 1 d . . .
H19A H 0.5943 0.2654 -0.0310 0.055 Uiso 1 1 calc R . .
H19B H 0.6271 0.2388 0.0842 0.055 Uiso 1 1 calc R . .
H19C H 0.6792 0.2351 0.0114 0.055 Uiso 1 1 calc R . .
C20 C 0.80113(18) 0.3263(2) 0.1261(2) 0.0287(7) Uani 1 1 d . . .
H20A H 0.8461 0.3427 0.1804 0.034 Uiso 1 1 calc R . .
H20B H 0.7950 0.2634 0.1301 0.034 Uiso 1 1 calc R . .
C21 C 0.8149(2) 0.3474(3) 0.0246(3) 0.0382(8) Uani 1 1 d . . .
H21A H 0.8592 0.3167 0.0193 0.057 Uiso 1 1 calc R . .
H21B H 0.8226 0.4094 0.0203 0.057 Uiso 1 1 calc R . .
H21C H 0.7716 0.3297 -0.0301 0.057 Uiso 1 1 calc R . .
C22 C 0.56785(19) 0.8045(2) 0.0572(3) 0.0312(7) Uani 1 1 d . . .
H22A H 0.5254 0.8252 0.0018 0.037 Uiso 1 1 calc R . .
H22B H 0.5682 0.7411 0.0534 0.037 Uiso 1 1 calc R . .
C23 C 0.5540(2) 0.8304(2) 0.1574(3) 0.0351(8) Uani 1 1 d . . .
H23A H 0.5068 0.8055 0.1611 0.053 Uiso 1 1 calc R . .
H23B H 0.5515 0.8931 0.1613 0.053 Uiso 1 1 calc R . .
H23C H 0.5948 0.8090 0.2133 0.053 Uiso 1 1 calc R . .
C24 C 0.7102(2) 0.8081(3) 0.1230(3) 0.0365(8) Uani 1 1 d . . .
H24A H 0.7057 0.8281 0.1884 0.044 Uiso 1 1 calc R . .
H24B H 0.7548 0.8357 0.1124 0.044 Uiso 1 1 calc R . .
C25 C 0.7225(2) 0.7097(3) 0.1286(3) 0.0456(10) Uani 1 1 d . . .
H25A H 0.7673 0.6962 0.1832 0.068 Uiso 1 1 calc R . .
H25B H 0.7287 0.6891 0.0651 0.068 Uiso 1 1 calc R . .
H25C H 0.6794 0.6815 0.1411 0.068 Uiso 1 1 calc R . .
C26 C 0.6422(2) 0.8047(2) -0.0641(2) 0.0325(7) Uani 1 1 d . . .
H26A H 0.6375 0.7413 -0.0643 0.039 Uiso 1 1 calc R . .
H26B H 0.5981 0.8275 -0.1154 0.039 Uiso 1 1 calc R . .
C27 C 0.7127(2) 0.8283(3) -0.0943(3) 0.0443(9) Uani 1 1 d . . .
H27A H 0.7091 0.8043 -0.1605 0.066 Uiso 1 1 calc R . .
H27B H 0.7567 0.8048 -0.0450 0.066 Uiso 1 1 calc R . .
H27C H 0.7171 0.8910 -0.0966 0.066 Uiso 1 1 calc R . .
C28 C 0.6438(2) 0.9383(2) 0.0442(3) 0.0415(9) Uani 1 1 d . . .
H28A H 0.6361 0.9569 0.1084 0.050 Uiso 1 1 calc R . .
H28B H 0.6944 0.9569 0.0446 0.050 Uiso 1 1 calc R . .
C29 C 0.5869(3) 0.9852(3) -0.0416(3) 0.0500(11) Uani 1 1 d . . .
H29A H 0.5933 1.0473 -0.0321 0.075 Uiso 1 1 calc R . .
H29B H 0.5364 0.9691 -0.0416 0.075 Uiso 1 1 calc R . .
H29C H 0.5947 0.9689 -0.1056 0.075 Uiso 1 1 calc R . .

loop_
_atom_site_aniso_label
_atom_site_aniso_U_11
_atom_site_aniso_U_22
_atom_site_aniso_U_33
_atom_site_aniso_U_23
_atom_site_aniso_U_13
_atom_site_aniso_U_12
Cu1 0.0247(2) 0.0314(2) 0.0325(2) -0.00503(16) 0.00964(17) -0.00190(16)
S1 0.0273(5) 0.0327(4) 0.0725(7) 0.0071(4) 0.0255(5) 0.0030(4)
S2 0.0255(4) 0.0285(4) 0.0245(4) -0.0022(3) 0.0034(3) 0.0049(3)
S3 0.0284(4) 0.0302(4) 0.0386(5) 0.0104(3) 0.0151(4) 0.0036(3)
N3 0.0241(13) 0.0264(13) 0.0221(13) 0.0024(10) 0.0069(10) 0.0017(10)
N4 0.0354(16) 0.0292(14) 0.0218(13) -0.0028(11) 0.0090(12) -0.0082(11)
N1 0.0382(17) 0.0369(16) 0.0439(18) 0.0159(14) 0.0149(14) 0.0071(13)
N2 0.0331(17) 0.0379(16) 0.0358(16) 0.0082(13) 0.0139(13) 0.0067(13)
C1 0.0287(17) 0.0276(16) 0.0252(16) 0.0031(12) 0.0040(13) 0.0067(13)
C2 0.0284(16) 0.0258(15) 0.0203(14) -0.0023(11) 0.0075(12) 0.0016(12)
C3 0.0303(16) 0.0228(14) 0.0219(14) 0.0003(11) 0.0085(12) -0.0012(12)
C4 0.0341(18) 0.0237(15) 0.0231(15) 0.0040(12) 0.0107(13) -0.0001(12)
Si1 0.0245(6) 0.0432(8) 0.0431(12) -0.0161(8) 0.0135(10) 0.0004(6)
C5 0.0320(12) 0.0543(11) 0.0440(13) -0.0078(11) 0.0083(11) 0.0044(10)
C6 0.0327(12) 0.0547(12) 0.0447(14) -0.0077(11) 0.0084(11) 0.0043(10)
C7 0.0329(12) 0.0544(11) 0.0453(14) -0.0086(11) 0.0081(12) 0.0050(10)
C8 0.0290(11) 0.0432(12) 0.0444(12) -0.0155(9) 0.0142(11) -0.0003(10)
C9 0.0298(12) 0.0427(13) 0.0437(14) -0.0160(10) 0.0141(12) -0.0006(12)
C10 0.0291(11) 0.0435(12) 0.0443(13) -0.0149(10) 0.0141(11) -0.0008(11)
C11 0.0297(14) 0.0514(12) 0.0453(15) -0.0203(11) 0.0035(14) -0.0010(12)
C12 0.0296(13) 0.0521(14) 0.0464(16) -0.0198(13) 0.0035(15) -0.0018(12)
C13 0.0304(15) 0.0518(12) 0.0458(15) -0.0206(11) 0.0030(14) -0.0003(13)
Si1' 0.0247(7) 0.0464(9) 0.0436(13) -0.0178(9) 0.0108(10) 0.0019(7)
C5' 0.0311(11) 0.0527(10) 0.0445(13) -0.0104(10) 0.0089(11) 0.0034(9)
C6' 0.0317(12) 0.0531(11) 0.0440(14) -0.0083(11) 0.0086(12) 0.0040(10)
C7' 0.0314(12) 0.0534(13) 0.0448(15) -0.0091(12) 0.0084(13) 0.0038(10)
C8' 0.0282(10) 0.0435(11) 0.0448(12) -0.0154(9) 0.0135(10) -0.0002(9)
C9' 0.0297(11) 0.0438(13) 0.0442(13) -0.0157(10) 0.0138(11) -0.0002(11)
C10' 0.0297(11) 0.0440(12) 0.0459(13) -0.0151(10) 0.0131(12) -0.0003(11)
C11' 0.0306(14) 0.0528(12) 0.0459(14) -0.0199(11) 0.0035(14) 0.0000(13)
C12' 0.0306(13) 0.0531(14) 0.0471(16) -0.0198(13) 0.0030(15) -0.0005(13)
C13' 0.0305(15) 0.0521(12) 0.0461(15) -0.0203(11) 0.0027(15) -0.0007(13)
C14 0.0357(18) 0.0317(17) 0.0230(15) 0.0070(13) 0.0090(14) 0.0032(14)
C15 0.046(2) 0.043(2) 0.0329(18) 0.0047(15) 0.0214(17) 0.0024(17)
C16 0.0335(18) 0.0261(15) 0.0334(17) 0.0032(13) 0.0135(15) 0.0016(13)
C17 0.043(2) 0.0364(19) 0.045(2) -0.0088(16) 0.0136(18) -0.0062(16)
C18 0.0251(16) 0.0368(17) 0.0225(15) 0.0075(13) 0.0058(13) 0.0012(13)
C19 0.036(2) 0.047(2) 0.0255(17) -0.0032(15) 0.0066(15) -0.0084(16)
C20 0.0272(17) 0.0305(16) 0.0293(16) 0.0016(13) 0.0095(14) 0.0033(13)
C21 0.0347(19) 0.046(2) 0.040(2) 0.0044(16) 0.0200(16) 0.0053(16)
C22 0.0330(18) 0.0321(17) 0.0288(17) -0.0053(13) 0.0092(14) -0.0067(14)
C23 0.0362(19) 0.043(2) 0.0268(17) -0.0081(14) 0.0100(15) -0.0070(15)
C24 0.0309(19) 0.052(2) 0.0259(17) 0.0024(15) 0.0072(14) -0.0080(16)
C25 0.046(2) 0.060(3) 0.034(2) 0.0133(18) 0.0169(18) 0.0088(19)
C26 0.046(2) 0.0310(17) 0.0220(15) -0.0029(13) 0.0124(15) -0.0029(15)
C27 0.050(2) 0.054(2) 0.035(2) 0.0018(17) 0.0219(18) -0.0034(19)
C28 0.063(3) 0.0295(17) 0.0367(19) -0.0077(15) 0.0214(18) -0.0142(17)
C29 0.078(3) 0.0301(19) 0.050(2) 0.0008(17) 0.031(2) 0.0051(19)

loop_
_atom_type_symbol
_atom_type_description
_atom_type_scat_dispersion_real
_atom_type_scat_dispersion_imag
_atom_type_scat_source
C C 0.0033 0.0016 'International Tables Vol C Tables 4.2.6.8 and 6.1.1.4'
H H 0.0000 0.0000 'International Tables Vol C Tables 4.2.6.8 and 6.1.1.4'
N N 0.0061 0.0033 'International Tables Vol C Tables 4.2.6.8 and 6.1.1.4'
Si Si 0.0817 0.0704 'International Tables Vol C Tables 4.2.6.8 and 6.1.1.4'
S S 0.1246 0.1234 'International Tables Vol C Tables 4.2.6.8 and 6.1.1.4'
Cu Cu 0.3201 1.2651 'International Tables Vol C Tables 4.2.6.8 and 6.1.1.4'

loop_
_geom_angle_atom_site_label_1
_geom_angle_atom_site_label_2
_geom_angle_atom_site_label_3
_geom_angle
_geom_angle_site_symmetry_1
_geom_angle_site_symmetry_3
_geom_angle_publ_flag
S1 Cu1 S2 141.63(4) . . ?
S1 Cu1 S3 120.94(4) . . ?
S2 Cu1 S3 95.99(3) . . ?
Si1 S1 Si1' 10.06(16) . . ?
Si1 S1 Cu1 123.87(9) . . ?
Si1' S1 Cu1 113.85(13) . . ?
C2 S2 Cu1 97.50(11) . . ?
C3 S3 Cu1 96.95(11) . . ?
C16 N3 C14 111.4(2) . . ?
C16 N3 C20 111.1(2) . . ?
C14 N3 C20 106.4(2) . . ?
C16 N3 C18 106.4(2) . . ?
C14 N3 C18 111.1(2) . . ?
C20 N3 C18 110.6(2) . . ?
C24 N4 C26 111.1(3) . . ?
C24 N4 C28 105.6(3) . . ?
C26 N4 C28 111.6(3) . . ?
C24 N4 C22 111.5(2) . . ?
C26 N4 C22 106.1(2) . . ?
C28 N4 C22 111.0(3) . . ?
N1 C1 C2 178.5(4) . . ?
C3 C2 C1 117.7(3) . . ?
C3 C2 S2 124.8(2) . . ?
C1 C2 S2 117.5(2) . . ?
C2 C3 C4 118.9(3) . . ?
C2 C3 S3 124.6(2) . . ?
C4 C3 S3 116.5(2) . . ?
N2 C4 C3 177.7(3) . . ?
C8 Si1 C11 106.0(3) . . ?
C8 Si1 C5 104.1(3) . . ?
C11 Si1 C5 124.0(4) . . ?
C8 Si1 S1 110.3(3) . . ?
C11 Si1 S1 105.8(2) . . ?
C5 Si1 S1 106.3(3) . . ?
C7 C5 C6 106.6(5) . . ?
C7 C5 Si1 115.4(5) . . ?
C6 C5 Si1 125.9(5) . . ?
C7 C5 H5A 101.6 . . ?
C6 C5 H5A 101.6 . . ?
Si1 C5 H5A 101.6 . . ?
C5 C6 H6A 109.5 . . ?
C5 C6 H6B 109.5 . . ?
H6A C6 H6B 109.5 . . ?
C5 C6 H6C 109.5 . . ?
H6A C6 H6C 109.5 . . ?
H6B C6 H6C 109.5 . . ?
C5 C7 H7A 109.5 . . ?
C5 C7 H7B 109.5 . . ?
H7A C7 H7B 109.5 . . ?
C5 C7 H7C 109.5 . . ?
H7A C7 H7C 109.5 . . ?
H7B C7 H7C 109.5 . . ?
C9 C8 C10 111.4(6) . . ?
C9 C8 Si1 112.5(5) . . ?
C10 C8 Si1 111.2(4) . . ?
C9 C8 H8A 107.1 . . ?
C10 C8 H8A 107.1 . . ?
Si1 C8 H8A 107.1 . . ?
C8 C9 H9A 109.5 . . ?
C8 C9 H9B 109.5 . . ?
H9A C9 H9B 109.5 . . ?
C8 C9 H9C 109.5 . . ?
H9A C9 H9C 109.5 . . ?
H9B C9 H9C 109.5 . . ?
C8 C10 H10A 109.5 . . ?
C8 C10 H10B 109.5 . . ?
H10A C10 H10B 109.5 . . ?
C8 C10 H10C 109.5 . . ?
H10A C10 H10C 109.5 . . ?
H10B C10 H10C 109.5 . . ?
C13 C11 C12 113.8(5) . . ?
C13 C11 Si1 113.7(5) . . ?
C12 C11 Si1 116.4(4) . . ?
C13 C11 H11A 103.6 . . ?
C12 C11 H11A 103.6 . . ?
Si1 C11 H11A 103.6 . . ?
C11 C12 H12A 109.5 . . ?
C11 C12 H12B 109.5 . . ?
H12A C12 H12B 109.5 . . ?
C11 C12 H12C 109.5 . . ?
H12A C12 H12C 109.5 . . ?
H12B C12 H12C 109.5 . . ?
C11 C13 H13A 109.5 . . ?
C11 C13 H13B 109.5 . . ?
H13A C13 H13B 109.5 . . ?
C11 C13 H13C 109.5 . . ?
H13A C13 H13C 109.5 . . ?
H13B C13 H13C 109.5 . . ?
C5' Si1' C11' 80.6(5) . . ?
C5' Si1' C8' 113.7(5) . . ?
C11' Si1' C8' 112.7(5) . . ?
C5' Si1' S1 127.6(4) . . ?
C11' Si1' S1 119.5(4) . . ?
C8' Si1' S1 102.2(4) . . ?
C7' C5' C6' 113.8(8) . . ?
C7' C5' Si1' 113.8(7) . . ?
C6' C5' Si1' 106.9(7) . . ?
C7' C5' H5'A 107.3 . . ?
C6' C5' H5'A 107.3 . . ?
Si1' C5' H5'A 107.3 . . ?
C5' C6' H6'A 109.5 . . ?
C5' C6' H6'B 109.5 . . ?
H6'A C6' H6'B 109.5 . . ?
C5' C6' H6'C 109.5 . . ?
H6'A C6' H6'C 109.5 . . ?
H6'B C6' H6'C 109.5 . . ?
C5' C7' H7'A 109.5 . . ?
C5' C7' H7'B 109.5 . . ?
H7'A C7' H7'B 109.5 . . ?
C5' C7' H7'C 109.5 . . ?
H7'A C7' H7'C 109.5 . . ?
H7'B C7' H7'C 109.5 . . ?
C10' C8' C9' 112.9(8) . . ?
C10' C8' Si1' 110.8(6) . . ?
C9' C8' Si1' 111.7(7) . . ?
C10' C8' H8'A 107.0 . . ?
C9' C8' H8'A 107.0 . . ?
Si1' C8' H8'A 107.0 . . ?
C8' C9' H9'A 109.5 . . ?
C8' C9' H9'B 109.5 . . ?
H9'A C9' H9'B 109.5 . . ?
C8' C9' H9'C 109.5 . . ?
H9'A C9' H9'C 109.5 . . ?
H9'B C9' H9'C 109.5 . . ?
C8' C10' H10D 109.5 . . ?
C8' C10' H10E 109.5 . . ?
H10D C10' H10E 109.5 . . ?
C8' C10' H10F 109.5 . . ?
H10D C10' H10F 109.5 . . ?
H10E C10' H10F 109.5 . . ?
C13' C11' C12' 108.9(8) . . ?
C13' C11' Si1' 117.6(7) . . ?
C12' C11' Si1' 115.5(6) . . ?
C13' C11' H11B 104.4 . . ?
C12' C11' H11B 104.4 . . ?
Si1' C11' H11B 104.4 . . ?
C11' C12' H12D 109.5 . . ?
C11' C12' H12E 109.5 . . ?
H12D C12' H12E 109.5 . . ?
C11' C12' H12F 109.5 . . ?
H12D C12' H12F 109.5 . . ?
H12E C12' H12F 109.5 . . ?
C11' C13' H13D 109.5 . . ?
C11' C13' H13E 109.5 . . ?
H13D C13' H13E 109.5 . . ?
C11' C13' H13F 109.5 . . ?
H13D C13' H13F 109.5 . . ?
H13E C13' H13F 109.5 . . ?
C15 C14 N3 114.6(3) . . ?
C15 C14 H14A 108.6 . . ?
N3 C14 H14A 108.6 . . ?
C15 C14 H14B 108.6 . . ?
N3 C14 H14B 108.6 . . ?
H14A C14 H14B 107.6 . . ?
C14 C15 H15A 109.5 . . ?
C14 C15 H15B 109.5 . . ?
H15A C15 H15B 109.5 . . ?
C14 C15 H15C 109.5 . . ?
H15A C15 H15C 109.5 . . ?
H15B C15 H15C 109.5 . . ?
C17 C16 N3 115.2(3) . . ?
C17 C16 H16A 108.5 . . ?
N3 C16 H16A 108.5 . . ?
C17 C16 H16B 108.5 . . ?
N3 C16 H16B 108.5 . . ?
H16A C16 H16B 107.5 . . ?
C16 C17 H17A 109.5 . . ?
C16 C17 H17B 109.5 . . ?
H17A C17 H17B 109.5 . . ?
C16 C17 H17C 109.5 . . ?
H17A C17 H17C 109.5 . . ?
H17B C17 H17C 109.5 . . ?
C19 C18 N3 114.7(3) . . ?
C19 C18 H18A 108.6 . . ?
N3 C18 H18A 108.6 . . ?
C19 C18 H18B 108.6 . . ?
N3 C18 H18B 108.6 . . ?
H18A C18 H18B 107.6 . . ?
C18 C19 H19A 109.5 . . ?
C18 C19 H19B 109.5 . . ?
H19A C19 H19B 109.5 . . ?
C18 C19 H19C 109.5 . . ?
H19A C19 H19C 109.5 . . ?
H19B C19 H19C 109.5 . . ?
C21 C20 N3 115.7(3) . . ?
C21 C20 H20A 108.4 . . ?
N3 C20 H20A 108.4 . . ?
C21 C20 H20B 108.4 . . ?
N3 C20 H20B 108.4 . . ?
H20A C20 H20B 107.4 . . ?
C20 C21 H21A 109.5 . . ?
C20 C21 H21B 109.5 . . ?
H21A C21 H21B 109.5 . . ?
C20 C21 H21C 109.5 . . ?
H21A C21 H21C 109.5 . . ?
H21B C21 H21C 109.5 . . ?
C23 C22 N4 115.9(3) . . ?
C23 C22 H22A 108.3 . . ?
N4 C22 H22A 108.3 . . ?
C23 C22 H22B 108.3 . . ?
N4 C22 H22B 108.3 . . ?
H22A C22 H22B 107.4 . . ?
C22 C23 H23A 109.5 . . ?
C22 C23 H23B 109.5 . . ?
H23A C23 H23B 109.5 . . ?
C22 C23 H23C 109.5 . . ?
H23A C23 H23C 109.5 . . ?
H23B C23 H23C 109.5 . . ?
N4 C24 C25 115.2(3) . . ?
N4 C24 H24A 108.5 . . ?
C25 C24 H24A 108.5 . . ?
N4 C24 H24B 108.5 . . ?
C25 C24 H24B 108.5 . . ?
H24A C24 H24B 107.5 . . ?
C24 C25 H25A 109.5 . . ?
C24 C25 H25B 109.5 . . ?
H25A C25 H25B 109.5 . . ?
C24 C25 H25C 109.5 . . ?
H25A C25 H25C 109.5 . . ?
H25B C25 H25C 109.5 . . ?
C27 C26 N4 114.7(3) . . ?
C27 C26 H26A 108.6 . . ?
N4 C26 H26A 108.6 . . ?
C27 C26 H26B 108.6 . . ?
N4 C26 H26B 108.6 . . ?
H26A C26 H26B 107.6 . . ?
C26 C27 H27A 109.5 . . ?
C26 C27 H27B 109.5 . . ?
H27A C27 H27B 109.5 . . ?
C26 C27 H27C 109.5 . . ?
H27A C27 H27C 109.5 . . ?
H27B C27 H27C 109.5 . . ?
C29 C28 N4 115.9(3) . . ?
C29 C28 H28A 108.3 . . ?
N4 C28 H28A 108.3 . . ?
C29 C28 H28B 108.3 . . ?
N4 C28 H28B 108.3 . . ?
H28A C28 H28B 107.4 . . ?
C28 C29 H29A 109.5 . . ?
C28 C29 H29B 109.5 . . ?
H29A C29 H29B 109.5 . . ?
C28 C29 H29C 109.5 . . ?
H29A C29 H29C 109.5 . . ?
H29B C29 H29C 109.5 . . ?

loop_
_geom_bond_atom_site_label_1
_geom_bond_atom_site_label_2
_geom_bond_distance
_geom_bond_site_symmetry_2
_geom_bond_publ_flag
Cu1 S1 2.2100(10) . ?
Cu1 S2 2.2466(10) . ?
Cu1 S3 2.2798(10) . ?
S1 Si1 2.070(4) . ?
S1 Si1' 2.156(6) . ?
S2 C2 1.741(3) . ?
S3 C3 1.736(3) . ?
N3 C16 1.518(4) . ?
N3 C14 1.519(4) . ?
N3 C20 1.521(4) . ?
N3 C18 1.523(4) . ?
N4 C24 1.513(4) . ?
N4 C26 1.521(4) . ?
N4 C28 1.521(4) . ?
N4 C22 1.522(4) . ?
N1 C1 1.153(4) . ?
N2 C4 1.156(4) . ?
C1 C2 1.429(4) . ?
C2 C3 1.383(4) . ?
C3 C4 1.433(5) . ?
Si1 C8 1.920(6) . ?
Si1 C11 1.936(6) . ?
Si1 C5 2.059(7) . ?
C5 C7 1.526(7) . ?
C5 C6 1.536(7) . ?
C5 H5A 0.9800 . ?
C6 H6A 0.9600 . ?
C6 H6B 0.9600 . ?
C6 H6C 0.9600 . ?
C7 H7A 0.9600 . ?
C7 H7B 0.9600 . ?
C7 H7C 0.9600 . ?
C8 C9 1.501(7) . ?
C8 C10 1.503(7) . ?
C8 H8A 0.9800 . ?
C9 H9A 0.9600 . ?
C9 H9B 0.9600 . ?
C9 H9C 0.9600 . ?
C10 H10A 0.9600 . ?
C10 H10B 0.9600 . ?
C10 H10C 0.9600 . ?
C11 C13 1.458(8) . ?
C11 C12 1.504(7) . ?
C11 H11A 0.9800 . ?
C12 H12A 0.9600 . ?
C12 H12B 0.9600 . ?
C12 H12C 0.9600 . ?
C13 H13A 0.9600 . ?
C13 H13B 0.9600 . ?
C13 H13C 0.9600 . ?
Si1' C5' 1.687(8) . ?
Si1' C11' 1.908(7) . ?
Si1' C8' 1.909(7) . ?
C5' C7' 1.440(8) . ?
C5' C6' 1.442(9) . ?
C5' H5'A 0.9800 . ?
C6' H6'A 0.9600 . ?
C6' H6'B 0.9600 . ?
C6' H6'C 0.9600 . ?
C7' H7'A 0.9600 . ?
C7' H7'B 0.9600 . ?
C7' H7'C 0.9600 . ?
C8' C10' 1.458(9) . ?
C8' C9' 1.460(8) . ?
C8' H8'A 0.9800 . ?
C9' H9'A 0.9600 . ?
C9' H9'B 0.9600 . ?
C9' H9'C 0.9600 . ?
C10' H10D 0.9600 . ?
C10' H10E 0.9600 . ?
C10' H10F 0.9600 . ?
C11' C13' 1.432(9) . ?
C11' C12' 1.472(8) . ?
C11' H11B 0.9800 . ?
C12' H12D 0.9600 . ?
C12' H12E 0.9600 . ?
C12' H12F 0.9600 . ?
C13' H13D 0.9600 . ?
C13' H13E 0.9600 . ?
C13' H13F 0.9600 . ?
C14 C15 1.511(5) . ?
C14 H14A 0.9700 . ?
C14 H14B 0.9700 . ?
C15 H15A 0.9600 . ?
C15 H15B 0.9600 . ?
C15 H15C 0.9600 . ?
C16 C17 1.511(5) . ?
C16 H16A 0.9700 . ?
C16 H16B 0.9700 . ?
C17 H17A 0.9600 . ?
C17 H17B 0.9600 . ?
C17 H17C 0.9600 . ?
C18 C19 1.513(5) . ?
C18 H18A 0.9700 . ?
C18 H18B 0.9700 . ?
C19 H19A 0.9600 . ?
C19 H19B 0.9600 . ?
C19 H19C 0.9600 . ?
C20 C21 1.514(5) . ?
C20 H20A 0.9700 . ?
C20 H20B 0.9700 . ?
C21 H21A 0.9600 . ?
C21 H21B 0.9600 . ?
C21 H21C 0.9600 . ?
C22 C23 1.515(4) . ?
C22 H22A 0.9700 . ?
C22 H22B 0.9700 . ?
C23 H23A 0.9600 . ?
C23 H23B 0.9600 . ?
C23 H23C 0.9600 . ?
C24 C25 1.517(6) . ?
C24 H24A 0.9700 . ?
C24 H24B 0.9700 . ?
C25 H25A 0.9600 . ?
C25 H25B 0.9600 . ?
C25 H25C 0.9600 . ?
C26 C27 1.512(5) . ?
C26 H26A 0.9700 . ?
C26 H26B 0.9700 . ?
C27 H27A 0.9600 . ?
C27 H27B 0.9600 . ?
C27 H27C 0.9600 . ?
C28 C29 1.507(6) . ?
C28 H28A 0.9700 . ?
C28 H28B 0.9700 . ?
C29 H29A 0.9600 . ?
C29 H29B 0.9600 . ?
C29 H29C 0.9600 . ?

loop_
_geom_torsion_atom_site_label_1
_geom_torsion_atom_site_label_2
_geom_torsion_atom_site_label_3
_geom_torsion_atom_site_label_4
_geom_torsion
_geom_torsion_site_symmetry_1
_geom_torsion_site_symmetry_2
_geom_torsion_site_symmetry_3
_geom_torsion_site_symmetry_4
_geom_torsion_publ_flag
S2 Cu1 S1 Si1 -33.41(16) . . . . ?
S3 Cu1 S1 Si1 164.22(13) . . . . ?
S2 Cu1 S1 Si1' -34.56(18) . . . . ?
S3 Cu1 S1 Si1' 163.07(16) . . . . ?
S1 Cu1 S2 C2 -161.78(11) . . . . ?
S3 Cu1 S2 C2 3.08(11) . . . . ?
S1 Cu1 S3 C3 166.35(11) . . . . ?
S2 Cu1 S3 C3 -2.75(11) . . . . ?
N1 C1 C2 C3 97(13) . . . . ?
N1 C1 C2 S2 -80(13) . . . . ?
Cu1 S2 C2 C3 -3.0(3) . . . . ?
Cu1 S2 C2 C1 174.6(2) . . . . ?
C1 C2 C3 C4 1.6(4) . . . . ?
S2 C2 C3 C4 179.2(2) . . . . ?
C1 C2 C3 S3 -176.6(2) . . . . ?
S2 C2 C3 S3 1.0(4) . . . . ?
Cu1 S3 C3 C2 1.7(3) . . . . ?
Cu1 S3 C3 C4 -176.5(2) . . . . ?
C2 C3 C4 N2 -135(8) . . . . ?
S3 C3 C4 N2 43(9) . . . . ?
Si1' S1 Si1 C8 148.6(15) . . . . ?
Cu1 S1 Si1 C8 142.6(2) . . . . ?
Si1' S1 Si1 C11 -97.2(14) . . . . ?
Cu1 S1 Si1 C11 -103.2(3) . . . . ?
Si1' S1 Si1 C5 36.3(13) . . . . ?
Cu1 S1 Si1 C5 30.3(3) . . . . ?
C8 Si1 C5 C7 46.0(6) . . . . ?
C11 Si1 C5 C7 -74.8(6) . . . . ?
S1 Si1 C5 C7 162.5(5) . . . . ?
C8 Si1 C5 C6 -176.7(6) . . . . ?
C11 Si1 C5 C6 62.4(7) . . . . ?
S1 Si1 C5 C6 -60.3(7) . . . . ?
C11 Si1 C8 C9 -179.3(5) . . . . ?
C5 Si1 C8 C9 48.5(6) . . . . ?
S1 Si1 C8 C9 -65.2(6) . . . . ?
C11 Si1 C8 C10 -53.5(5) . . . . ?
C5 Si1 C8 C10 174.3(5) . . . . ?
S1 Si1 C8 C10 60.6(5) . . . . ?
C8 Si1 C11 C13 171.7(6) . . . . ?
C5 Si1 C11 C13 -68.3(7) . . . . ?
S1 Si1 C11 C13 54.6(6) . . . . ?
C8 Si1 C11 C12 -53.0(6) . . . . ?
C5 Si1 C11 C12 67.0(7) . . . . ?
S1 Si1 C11 C12 -170.1(5) . . . . ?
Si1 S1 Si1' C5' -152.6(17) . . . . ?
Cu1 S1 Si1' C5' 21.9(6) . . . . ?
Si1 S1 Si1' C11' 105.9(15) . . . . ?
Cu1 S1 Si1' C11' -79.5(5) . . . . ?
Si1 S1 Si1' C8' -19.3(12) . . . . ?
Cu1 S1 Si1' C8' 155.2(3) . . . . ?
C11' Si1' C5' C7' -78.8(8) . . . . ?
C8' Si1' C5' C7' 32.0(9) . . . . ?
S1 Si1' C5' C7' 161.0(6) . . . . ?
C11' Si1' C5' C6' 154.6(7) . . . . ?
C8' Si1' C5' C6' -94.6(7) . . . . ?
S1 Si1' C5' C6' 34.4(9) . . . . ?
C5' Si1' C8' C10' -154.9(7) . . . . ?
C11' Si1' C8' C10' -65.4(8) . . . . ?
S1 Si1' C8' C10' 64.2(7) . . . . ?
C5' Si1' C8' C9' 78.2(9) . . . . ?
C11' Si1' C8' C9' 167.7(8) . . . . ?
S1 Si1' C8' C9' -62.7(8) . . . . ?
C5' Si1' C11' C13' -150.1(10) . . . . ?
C8' Si1' C11' C13' 98.1(10) . . . . ?
S1 Si1' C11' C13' -22.0(11) . . . . ?
C5' Si1' C11' C12' 79.1(9) . . . . ?
C8' Si1' C11' C12' -32.7(10) . . . . ?
S1 Si1' C11' C12' -152.8(7) . . . . ?
C16 N3 C14 C15 57.3(4) . . . . ?
C20 N3 C14 C15 178.5(3) . . . . ?
C18 N3 C14 C15 -61.1(4) . . . . ?
C14 N3 C16 C17 52.4(4) . . . . ?
C20 N3 C16 C17 -66.0(3) . . . . ?
C18 N3 C16 C17 173.6(3) . . . . ?
C16 N3 C18 C19 -178.3(3) . . . . ?
C14 N3 C18 C19 -56.9(3) . . . . ?
C20 N3 C18 C19 61.0(3) . . . . ?
C16 N3 C20 C21 -69.5(4) . . . . ?
C14 N3 C20 C21 169.1(3) . . . . ?
C18 N3 C20 C21 48.3(4) . . . . ?
C24 N4 C22 C23 58.9(4) . . . . ?
C26 N4 C22 C23 -180.0(3) . . . . ?
C28 N4 C22 C23 -58.6(4) . . . . ?
C26 N4 C24 C25 -54.8(4) . . . . ?
C28 N4 C24 C25 -175.9(3) . . . . ?
C22 N4 C24 C25 63.4(4) . . . . ?
C24 N4 C26 C27 -56.2(4) . . . . ?
C28 N4 C26 C27 61.4(4) . . . . ?
C22 N4 C26 C27 -177.5(3) . . . . ?
C24 N4 C28 C29 171.4(3) . . . . ?
C26 N4 C28 C29 50.5(4) . . . . ?
C22 N4 C28 C29 -67.6(4) . . . . ?
